data_1519121
loop_
_publ_author_name
'Ward, Robert S.'
'Harman, Mary'
'Hursthouse, Michael B.'

_publ_section_title
;
 C20H20O5
;
_journal_name_full 'Crystal Structure Report Archive'
_journal_page_first 1021
_journal_year 1992
_chemical_formula_sum 'C20 H20 O5'
_chemical_formula_weight 440.36
_space_group_IT_number 14
_symmetry_cell_setting monoclinic
_symmetry_space_group_name_Hall '-P 2yn'
_symmetry_space_group_name_H-M 'P 1 21/n 1'
_atom_sites_solution_hydrogens geom
_atom_sites_solution_primary direct
_atom_sites_solution_secondary difmap
_cell_angle_alpha 90.00
_cell_angle_beta 92.55
_cell_angle_gamma 90.00
_cell_formula_units_Z 4
_cell_length_a 9.700
_cell_length_b 10.470
_cell_length_c 16.580
_cell_measurement_temperature 293(2)
_cell_volume 1682.181
_computing_cell_refinement REFINE
_computing_data_collection 'MADNES (Pflugrath & Messerschmidt, 1989)'
_computing_data_reduction 'ABSURD (Karaulov, 1992)'
_computing_publication_material SHELXL97
_computing_structure_refinement 'SHELXL97 (Sheldrick, 2008)'
_computing_structure_solution 'SIR92 (Altomare, Cascarano, Giacovazzo & Guaglitardi, 1993)'
_diffrn_ambient_temperature 293(2)
_diffrn_measured_fraction_theta_full 0.350
_diffrn_measured_fraction_theta_max 0.350
_diffrn_measurement_device_type 'Delft instruments FAST area detector'
_diffrn_measurement_method 'Intensity measurements as described by Darr, Drake, Hursthouse & Malik (1993)'
_diffrn_radiation_monochromator graphite
_diffrn_radiation_source 'rotating anode generator'
_diffrn_radiation_type MoK\a
_diffrn_radiation_wavelength 0.71069
_diffrn_reflns_av_R_equivalents 0.0417
_diffrn_reflns_av_sigmaI/netI 0.2143
_diffrn_reflns_limit_h_max 9
_diffrn_reflns_limit_h_min -9
_diffrn_reflns_limit_k_max 11
_diffrn_reflns_limit_k_min -10
_diffrn_reflns_limit_l_max 18
_diffrn_reflns_limit_l_min -11
_diffrn_reflns_number 2347
_diffrn_reflns_theta_full 25.33
_diffrn_reflns_theta_max 25.33
_diffrn_reflns_theta_min 2.46
_exptl_absorpt_coefficient_mu 0.096
_exptl_absorpt_correction_type none
_exptl_crystal_colour unk
_exptl_crystal_density_diffrn 1.344
_exptl_crystal_density_method 'not measured'
_exptl_crystal_description unk
_exptl_crystal_F_000 720
_refine_diff_density_max 0.174
_refine_diff_density_min -0.174
_refine_diff_density_rms 0.031
_refine_ls_extinction_method none
_refine_ls_goodness_of_fit_ref 0.484
_refine_ls_hydrogen_treatment constr
_refine_ls_matrix_type full
_refine_ls_number_parameters 216
_refine_ls_number_reflns 1075
_refine_ls_number_restraints 0
_refine_ls_restrained_S_all 0.484
_refine_ls_R_factor_all 0.0589
_refine_ls_R_factor_gt 0.0434
_refine_ls_shift/su_max 0.000
_refine_ls_shift/su_mean 0.000
_refine_ls_structure_factor_coef Fsqd
_refine_ls_weighting_details 'calc w=1/[\s^2^(Fo^2^)+(0.0000P)^2^+0.0000P] where P=(Fo^2^+2Fc^2^)/3'
_refine_ls_weighting_scheme calc
_refine_ls_wR_factor_gt 0.0986
_refine_ls_wR_factor_ref 0.1158
_reflns_number_gt 662
_reflns_number_total 1075
_reflns_threshold_expression >2\s(I)
_cod_data_source_file eCrystal-1021.cif
_cod_data_source_block s80
_cod_depositor_comments
;
Citation :
Ward, Robert S. and Harman, Mary and Hursthouse, Michael B. (1992) 
University of Southampton, Crystal Structure Report Archive. 
(doi:10.5258/ecrystals/1021)

http://ecrystals.chem.soton.ac.uk/1021/

2017-03-18
Z value and formula fixed to values more according to usual
chemical conventions.                 miguel
;
_cod_original_formula_sum 'C80 H80 O20'
_cod_original_formula_weight 1361.44
_cod_original_formula_units_Z 1
_cod_original_cell_volume 1682.2
_cod_original_sg_symbol_H-M P2(1)/n
_cod_database_code 1519121

loop_
_symmetry_equiv_pos_as_xyz
'x, y, z'
'-x+1/2, y+1/2, -z+1/2'
'-x, -y, -z'
'x-1/2, -y-1/2, z-1/2'

loop_
_atom_site_label
_atom_site_type_symbol
_atom_site_fract_x
_atom_site_fract_y
_atom_site_fract_z
_atom_site_U_iso_or_equiv
_atom_site_adp_type
_atom_site_occupancy
_atom_site_symmetry_multiplicity
_atom_site_calc_flag
_atom_site_refinement_flags
_atom_site_disorder_assembly
_atom_site_disorder_group
O1 O 0.1493(6) 0.0914(5) 0.3531(3) 0.0753(17) Uani 1 1 d . . .
O2 O 0.2610(5) 0.2163(5) 0.2679(3) 0.0837(18) Uani 1 1 d . . .
O3 O 0.9625(5) -0.2545(5) 0.4807(3) 0.0784(17) Uani 1 1 d . . .
O4 O 0.7699(5) -0.3813(4) 0.5640(3) 0.0649(15) Uani 1 1 d . . .
O5 O 0.8141(5) -0.1111(5) 0.0834(3) 0.0923(18) Uani 1 1 d . . .
C1 C 0.2584(8) 0.1209(7) 0.3096(5) 0.060(2) Uani 1 1 d . . .
C2 C 0.1764(7) -0.0282(6) 0.3971(5) 0.069(2) Uani 1 1 d . . .
H2A H 0.1327 -0.0998 0.3691 0.083 Uiso 1 1 calc R . .
H2B H 0.1427 -0.0235 0.4512 0.083 Uiso 1 1 calc R . .
C3 C 0.3332(6) -0.0414(6) 0.3995(4) 0.0471(17) Uani 1 1 d . . .
H3 H 0.3723 0.0116 0.4436 0.056 Uiso 1 1 calc R . .
C4 C 0.3670(7) 0.0195(5) 0.3196(4) 0.0488(19) Uani 1 1 d . . .
H4 H 0.3457 -0.0447 0.2779 0.059 Uiso 1 1 calc R . .
C5 C 0.5124(7) 0.0606(5) 0.3087(4) 0.055(2) Uani 1 1 d . . .
H5A H 0.5421 0.1125 0.3547 0.066 Uiso 1 1 calc R . .
H5B H 0.5139 0.1144 0.2611 0.066 Uiso 1 1 calc R . .
C6 C 0.6191(7) -0.0500(6) 0.2994(4) 0.0441(17) Uani 1 1 d . . .
C7 C 0.6450(7) -0.1324(5) 0.3771(4) 0.0421(16) Uani 1 1 d . . .
C8 C 0.5437(7) -0.1890(5) 0.4228(4) 0.0413(17) Uani 1 1 d . . .
C9 C 0.3880(6) -0.1758(5) 0.4097(4) 0.0489(19) Uani 1 1 d . . .
H9A H 0.3595 -0.2245 0.3621 0.059 Uiso 1 1 calc R . .
H9B H 0.3446 -0.2143 0.4554 0.059 Uiso 1 1 calc R . .
C10 C 0.7831(7) -0.1580(6) 0.3982(4) 0.0542(19) Uani 1 1 d . . .
H10 H 0.8513 -0.1188 0.3693 0.065 Uiso 1 1 calc R . .
C11 C 0.8220(7) -0.2399(7) 0.4608(4) 0.054(2) Uani 1 1 d . . .
C12 C 0.7229(7) -0.2994(6) 0.5050(4) 0.0467(18) Uani 1 1 d . . .
C13 C 0.5858(6) -0.2724(5) 0.4858(4) 0.0464(18) Uani 1 1 d . . .
H13 H 0.5186 -0.3110 0.5157 0.056 Uiso 1 1 calc R . .
C14 C 1.0180(4) -0.3501(5) 0.4399(3) 0.094(3) Uani 1 1 d G . .
H14A H 0.9689 -0.4278 0.4498 0.141 Uiso 1 1 calc R . .
H14B H 1.1131 -0.3601 0.4574 0.141 Uiso 1 1 calc R . .
H14C H 1.0120 -0.3312 0.3832 0.141 Uiso 1 1 calc R . .
C15 C 0.6694(6) -0.4520(5) 0.6026(2) 0.072(2) Uani 1 1 d G . .
H15A H 0.6098 -0.3949 0.6300 0.108 Uiso 1 1 calc R . .
H15B H 0.7135 -0.5090 0.6411 0.108 Uiso 1 1 calc R . .
H15C H 0.6161 -0.5005 0.5632 0.108 Uiso 1 1 calc R . .
C16 C 0.5684(3) -0.1436(3) 0.2362(2) 0.0485(18) Uani 1 1 d G . .
H16 H 0.4925 -0.1936 0.2477 0.058 Uiso 1 1 calc R . .
C17 C 0.6252(4) -0.1605(3) 0.16385(19) 0.053(2) Uani 1 1 d G . .
H17 H 0.5852 -0.2168 0.1262 0.064 Uiso 1 1 calc R . .
C18 C 0.7468(4) -0.0917(3) 0.14565(18) 0.067(2) Uani 1 1 d G . .
C19 C 0.8116(3) -0.0003(3) 0.2053(2) 0.065(2) Uani 1 1 d G . .
H19 H 0.8940 0.0409 0.1952 0.078 Uiso 1 1 calc R . .
C20 C 0.7465(4) 0.0203(2) 0.2743(2) 0.058(2) Uani 1 1 d G . .
H20 H 0.7827 0.0826 0.3091 0.070 Uiso 1 1 calc R . .

loop_
_atom_site_aniso_label
_atom_site_aniso_U_11
_atom_site_aniso_U_22
_atom_site_aniso_U_33
_atom_site_aniso_U_23
_atom_site_aniso_U_13
_atom_site_aniso_U_12
O1 0.070(4) 0.072(4) 0.083(4) -0.002(3) -0.009(3) 0.026(3)
O2 0.115(5) 0.066(4) 0.069(4) 0.007(3) -0.010(3) 0.035(3)
O3 0.057(4) 0.109(4) 0.068(4) -0.014(3) -0.018(3) 0.017(3)
O4 0.068(4) 0.068(3) 0.057(4) 0.015(3) -0.016(3) 0.009(3)
O5 0.074(4) 0.132(5) 0.073(4) -0.021(3) 0.022(3) -0.004(3)
C1 0.080(7) 0.050(5) 0.048(5) -0.006(4) -0.018(5) 0.014(5)
C2 0.055(6) 0.072(6) 0.081(6) 0.006(4) -0.006(5) 0.009(4)
C3 0.049(5) 0.049(4) 0.043(5) -0.006(3) -0.004(3) 0.001(3)
C4 0.053(5) 0.041(4) 0.051(5) -0.004(3) -0.010(4) 0.012(3)
C5 0.083(6) 0.035(4) 0.045(5) 0.000(3) -0.008(4) 0.004(4)
C6 0.053(5) 0.039(4) 0.040(4) -0.007(3) -0.001(3) -0.004(3)
C7 0.038(4) 0.045(4) 0.044(4) -0.006(3) -0.004(3) 0.001(3)
C8 0.048(5) 0.032(4) 0.043(4) -0.004(3) -0.010(4) 0.002(3)
C9 0.050(5) 0.045(4) 0.051(5) 0.003(3) -0.006(4) 0.000(3)
C10 0.049(5) 0.070(5) 0.043(5) -0.001(4) -0.003(4) -0.007(4)
C11 0.031(5) 0.083(6) 0.047(5) -0.008(4) -0.009(4) 0.007(4)
C12 0.050(5) 0.054(5) 0.035(4) -0.003(4) -0.013(4) 0.010(4)
C13 0.044(5) 0.044(4) 0.050(5) 0.000(3) -0.003(4) -0.002(3)
C14 0.072(7) 0.107(7) 0.102(8) -0.010(6) -0.023(6) 0.020(5)
C15 0.097(7) 0.050(5) 0.066(6) 0.017(4) -0.021(5) -0.006(4)
C16 0.057(5) 0.047(4) 0.041(5) 0.006(3) -0.005(4) -0.003(3)
C17 0.047(5) 0.057(5) 0.055(5) 0.004(4) -0.007(4) -0.010(4)
C18 0.083(7) 0.073(6) 0.045(5) -0.005(4) 0.000(5) 0.023(5)
C19 0.054(5) 0.086(6) 0.056(5) 0.004(4) 0.012(4) -0.008(4)
C20 0.057(5) 0.048(5) 0.069(6) -0.001(4) 0.000(4) -0.017(4)

loop_
_atom_type_symbol
_atom_type_description
_atom_type_scat_dispersion_real
_atom_type_scat_dispersion_imag
_atom_type_scat_source
C C 0.0033 0.0016 'International Tables Vol C Tables 4.2.6.8 and 6.1.1.4'
H H 0.0000 0.0000 'International Tables Vol C Tables 4.2.6.8 and 6.1.1.4'
O O 0.0106 0.0060 'International Tables Vol C Tables 4.2.6.8 and 6.1.1.4'

loop_
_geom_angle_atom_site_label_1
_geom_angle_atom_site_label_2
_geom_angle_atom_site_label_3
_geom_angle
_geom_angle_site_symmetry_1
_geom_angle_site_symmetry_3
C1 O1 C2 109.6(6) . .
C14 O3 C11 112.0(5) . .
C12 O4 C15 116.3(5) . .
O2 C1 O1 122.0(7) . .
O2 C1 C4 127.8(8) . .
O1 C1 C4 110.1(7) . .
O1 C2 C3 104.3(5) . .
O1 C2 H2A 110.9 . .
C3 C2 H2A 110.9 . .
O1 C2 H2B 110.9 . .
C3 C2 H2B 110.9 . .
H2A C2 H2B 108.9 . .
C9 C3 C4 113.6(5) . .
C9 C3 C2 115.6(5) . .
C4 C3 C2 101.1(5) . .
C9 C3 H3 108.7 . .
C4 C3 H3 108.7 . .
C2 C3 H3 108.7 . .
C5 C4 C1 116.4(6) . .
C5 C4 C3 118.0(5) . .
C1 C4 C3 102.5(6) . .
C5 C4 H4 106.4 . .
C1 C4 H4 106.4 . .
C3 C4 H4 106.4 . .
C4 C5 C6 115.5(5) . .
C4 C5 H5A 108.4 . .
C6 C5 H5A 108.4 . .
C4 C5 H5B 108.4 . .
C6 C5 H5B 108.4 . .
H5A C5 H5B 107.5 . .
C16 C6 C20 111.8(4) . .
C16 C6 C7 104.5(4) . .
C20 C6 C7 113.2(5) . .
C16 C6 C5 110.7(4) . .
C20 C6 C5 102.6(4) . .
C7 C6 C5 114.3(5) . .
C10 C7 C8 118.1(6) . .
C10 C7 C6 115.5(6) . .
C8 C7 C6 126.2(6) . .
C7 C8 C13 118.5(6) . .
C7 C8 C9 126.9(6) . .
C13 C8 C9 114.6(6) . .
C3 C9 C8 116.3(5) . .
C3 C9 H9A 108.2 . .
C8 C9 H9A 108.2 . .
C3 C9 H9B 108.2 . .
C8 C9 H9B 108.2 . .
H9A C9 H9B 107.4 . .
C11 C10 C7 122.3(7) . .
C11 C10 H10 118.9 . .
C7 C10 H10 118.9 . .
C12 C11 C10 120.2(6) . .
C12 C11 O3 121.3(6) . .
C10 C11 O3 118.4(7) . .
O4 C12 C11 116.5(6) . .
O4 C12 C13 125.5(7) . .
C11 C12 C13 118.0(6) . .
C12 C13 C8 122.9(6) . .
C12 C13 H13 118.6 . .
C8 C13 H13 118.6 . .
O3 C14 H14A 109.5 . .
O3 C14 H14B 109.5 . .
H14A C14 H14B 109.5 . .
O3 C14 H14C 109.5 . .
H14A C14 H14C 109.5 . .
H14B C14 H14C 109.5 . .
O4 C15 H15A 109.5 . .
O4 C15 H15B 109.5 . .
H15A C15 H15B 109.5 . .
O4 C15 H15C 109.5 . .
H15A C15 H15C 109.5 . .
H15B C15 H15C 109.5 . .
C17 C16 C6 124.8(3) . .
C17 C16 H16 117.6 . .
C6 C16 H16 117.6 . .
C16 C17 C18 119.6 . .
C16 C17 H17 120.2 . .
C18 C17 H17 120.2 . .
O5 C18 C17 123.7(3) . .
O5 C18 C19 115.2(3) . .
C17 C18 C19 120.8 . .
C20 C19 C18 117.6 . .
C20 C19 H19 121.2 . .
C18 C19 H19 121.2 . .
C19 C20 C6 125.2(2) . .
C19 C20 H20 117.4 . .
C6 C20 H20 117.4 . .

loop_
_geom_bond_atom_site_label_1
_geom_bond_atom_site_label_2
_geom_bond_distance
_geom_bond_site_symmetry_2
O1 C1 1.344(8) .
O1 C2 1.466(7) .
O2 C1 1.215(8) .
O3 C14 1.335(6) .
O3 C11 1.396(7) .
O4 C12 1.364(7) .
O4 C15 1.401(6) .
O5 C18 1.263(6) .
C1 C4 1.500(9) .
C2 C3 1.526(8) .
C2 H2A 0.9700 .
C2 H2B 0.9700 .
C3 C9 1.511(7) .
C3 C4 1.519(8) .
C3 H3 0.9800 .
C4 C5 1.493(8) .
C4 H4 0.9800 .
C5 C6 1.566(8) .
C5 H5A 0.9700 .
C5 H5B 0.9700 .
C6 C16 1.501(6) .
C6 C20 1.512(7) .
C6 C7 1.560(8) .
C7 C10 1.396(8) .
C7 C8 1.400(8) .
C8 C13 1.408(8) .
C8 C9 1.522(8) .
C9 H9A 0.9700 .
C9 H9B 0.9700 .
C10 C11 1.385(8) .
C10 H10 0.9300 .
C11 C12 1.383(9) .
C12 C13 1.383(8) .
C13 H13 0.9300 .
C14 H14A 0.9600 .
C14 H14B 0.9600 .
C14 H14C 0.9600 .
C15 H15A 0.9600 .
C15 H15B 0.9600 .
C15 H15C 0.9600 .
C16 C17 1.3545 .
C16 H16 0.9300 .
C17 C18 1.4257 .
C17 H17 0.9300 .
C18 C19 1.4946 .
C19 C20 1.3484 .
C19 H19 0.9300 .
C20 H20 0.9300 .
